data_7110343
loop_
_publ_author_name
'Chien-Nan Lin'
'Wei-Ting Jhu'
'Minghuey Shieh'

_publ_section_title
;
 Vapochemically and mechanochemically reversible
 polymerization/depolymerization of S-Fe-Cu carbonyl clusters
;
_journal_name_full Chem.Commun.
_journal_page_first 1134
_journal_paper_doi 10.1039/c3cc48303g
_journal_volume 50
_journal_year 2014
_chemical_formula_moiety 'C78 H60 Cu4 Fe6 N4 O18 P4 S2'
_chemical_formula_sum 'C78 H60 Cu4 Fe6 N4 O18 P4 S2'
_chemical_formula_weight 2118.56
_chemical_name_systematic
;
?
;
_space_group_IT_number 9
_symmetry_cell_setting monoclinic
_symmetry_space_group_name_Hall 'C -2yc'
_symmetry_space_group_name_H-M 'C 1 c 1'
_atom_sites_solution_hydrogens geom
_atom_sites_solution_primary direct
_atom_sites_solution_secondary difmap
_audit_creation_method SHELXL-97
_cell_angle_alpha 90.00
_cell_angle_beta 107.170(2)
_cell_angle_gamma 90.00
_cell_formula_units_Z 4
_cell_length_a 35.4086(10)
_cell_length_b 10.2025(3)
_cell_length_c 24.5709(8)
_cell_measurement_reflns_used 0
_cell_measurement_temperature 200(2)
_cell_measurement_theta_max 0
_cell_measurement_theta_min 0
_cell_volume 8480.8(5)
_computing_cell_refinement 'Bruker APEX2'
_computing_data_collection 'Bruker APEX2'
_computing_data_reduction 'Bruker SAINT'
_computing_molecular_graphics 'Ortep-3 for Windows (Farrugia, 1997)'
_computing_publication_material 'WinGX publication routines (Farrugia, 1999)'
_computing_structure_refinement 'SHELXL-97 (Sheldrick, 1997)'
_computing_structure_solution 'SHELXS-86 (Sheldrick, 1986)'
_diffrn_ambient_temperature 200(2)
_diffrn_measured_fraction_theta_full 0.997
_diffrn_measured_fraction_theta_max 0.997
_diffrn_radiation_monochromator graphite
_diffrn_radiation_source 'fine-focus sealed tube'
_diffrn_radiation_type MoK\a
_diffrn_radiation_wavelength 0.71073
_diffrn_reflns_av_R_equivalents 0.0246
_diffrn_reflns_av_sigmaI/netI 0.0317
_diffrn_reflns_limit_h_max 42
_diffrn_reflns_limit_h_min -42
_diffrn_reflns_limit_k_max 11
_diffrn_reflns_limit_k_min -12
_diffrn_reflns_limit_l_max 11
_diffrn_reflns_limit_l_min -29
_diffrn_reflns_number 25505
_diffrn_reflns_theta_full 25.04
_diffrn_reflns_theta_max 25.04
_diffrn_reflns_theta_min 2.19
_exptl_absorpt_coefficient_mu 2.168
_exptl_absorpt_correction_T_max 0.7658
_exptl_absorpt_correction_T_min 0.4702
_exptl_absorpt_correction_type multi-scan
_exptl_crystal_colour red-brown(dark)
_exptl_crystal_density_diffrn 1.659
_exptl_crystal_density_method 'not measured'
_exptl_crystal_description prism
_exptl_crystal_F_000 4256
_exptl_crystal_size_max 0.41
_exptl_crystal_size_mid 0.32
_exptl_crystal_size_min 0.13
_refine_diff_density_max 0.547
_refine_diff_density_min -0.381
_refine_diff_density_rms 0.062
_refine_ls_abs_structure_details 'Flack H D (1983), Acta Cryst. A39, 876-881'
_refine_ls_abs_structure_Flack 0.341(9)
_refine_ls_extinction_method none
_refine_ls_goodness_of_fit_ref 1.018
_refine_ls_hydrogen_treatment constr
_refine_ls_matrix_type full
_refine_ls_number_parameters 1049
_refine_ls_number_reflns 10787
_refine_ls_number_restraints 2
_refine_ls_restrained_S_all 1.018
_refine_ls_R_factor_all 0.0319
_refine_ls_R_factor_gt 0.0290
_refine_ls_shift/su_max 0.004
_refine_ls_shift/su_mean 0.000
_refine_ls_structure_factor_coef Fsqd
_refine_ls_weighting_details 'calc w=1/[\s^2^(Fo^2^)+(0.0357P)^2^+14.4481P] where P=(Fo^2^+2Fc^2^)/3'
_refine_ls_weighting_scheme calc
_refine_ls_wR_factor_gt 0.0691
_refine_ls_wR_factor_ref 0.0716
_reflns_number_gt 10175
_reflns_number_total 10787
_reflns_threshold_expression >2sigma(I)
_cod_data_source_file c3cc48303g.txt
_cod_data_source_block 3
_cod_original_cell_volume 8480.8(4)
_cod_original_sg_symbol_H-M 'C c'
_cod_database_code 7110343

loop_
_symmetry_equiv_pos_as_xyz
'x, y, z'
'x, -y, z+1/2'
'x+1/2, y+1/2, z'
'x+1/2, -y+1/2, z+1/2'

loop_
_atom_site_label
_atom_site_type_symbol
_atom_site_fract_x
_atom_site_fract_y
_atom_site_fract_z
_atom_site_U_iso_or_equiv
_atom_site_adp_type
_atom_site_occupancy
_atom_site_symmetry_multiplicity
_atom_site_calc_flag
_atom_site_refinement_flags
C1 C 0.30876(15) 1.0440(5) 0.4114(3) 0.0375(14) Uani 1 1 d .
C2 C 0.2835(2) 0.8683(6) 0.3148(3) 0.0484(15) Uani 1 1 d .
C3 C 0.33179(18) 1.0732(7) 0.3199(3) 0.0567(19) Uani 1 1 d .
C4 C 0.3024(2) 1.3586(7) 0.3178(3) 0.0613(19) Uani 1 1 d .
C5 C 0.2277(2) 1.4055(6) 0.3094(3) 0.0596(18) Uani 1 1 d .
C6 C 0.27584(19) 1.3073(6) 0.4076(3) 0.0487(15) Uani 1 1 d .
C7 C 0.16935(16) 1.1815(7) 0.2897(3) 0.063(2) Uani 1 1 d .
C8 C 0.21184(15) 1.1283(5) 0.3925(3) 0.0388(13) Uani 1 1 d .
C9 C 0.18908(18) 0.9327(7) 0.3036(3) 0.0563(18) Uani 1 1 d .
C10 C 0.09337(16) 1.0788(7) 0.3698(3) 0.0572(17) Uani 1 1 d .
C11 C 0.05610(17) 0.8560(7) 0.3405(3) 0.0498(16) Uani 1 1 d .
C12 C 0.06014(19) 1.0514(9) 0.2604(3) 0.073(2) Uani 1 1 d .
C13 C -0.03666(15) 0.8569(6) 0.3125(2) 0.0369(13) Uani 1 1 d .
C14 C -0.04968(15) 1.0449(5) 0.2217(3) 0.0355(13) Uani 1 1 d .
C15 C -0.07545(17) 1.0860(5) 0.3075(3) 0.0410(14) Uani 1 1 d .
C16 C 0.0033(3) 1.2731(6) 0.2345(3) 0.068(2) Uani 1 1 d .
C17 C -0.0287(2) 1.3494(6) 0.3175(3) 0.0568(18) Uani 1 1 d .
C18 C 0.0488(2) 1.3461(7) 0.3358(3) 0.0617(18) Uani 1 1 d .
C19 C 0.22168(13) 0.6549(4) 0.4593(2) 0.0231(11) Uani 1 1 d .
C20 C 0.18849(18) 0.6559(6) 0.4126(3) 0.0507(17) Uani 1 1 d .
H20 H 0.1854 0.7213 0.3841 0.061 Uiso 1 1 calc R
C21 C 0.1595(2) 0.5607(7) 0.4074(3) 0.064(2) Uani 1 1 d .
H21 H 0.1364 0.5624 0.3756 0.077 Uiso 1 1 calc R
C22 C 0.16390(18) 0.4655(6) 0.4473(3) 0.0503(16) Uani 1 1 d .
H22 H 0.1444 0.3989 0.4427 0.060 Uiso 1 1 calc R
C23 C 0.19630(19) 0.4656(5) 0.4941(3) 0.0551(19) Uani 1 1 d .
H23 H 0.1989 0.4013 0.5229 0.066 Uiso 1 1 calc R
C24 C 0.22527(17) 0.5590(5) 0.4996(3) 0.0441(15) Uani 1 1 d .
H24 H 0.2481 0.5569 0.5318 0.053 Uiso 1 1 calc R
C25 C 0.30532(14) 0.6797(4) 0.4800(2) 0.0258(11) Uani 1 1 d .
C26 C 0.31661(16) 0.6312(5) 0.4348(3) 0.0404(13) Uani 1 1 d .
H26 H 0.3008 0.6502 0.3971 0.048 Uiso 1 1 calc R
C27 C 0.35005(18) 0.5563(6) 0.4427(3) 0.0536(17) Uani 1 1 d .
H27 H 0.3578 0.5272 0.4109 0.064 Uiso 1 1 calc R
C28 C 0.37242(16) 0.5235(5) 0.4975(3) 0.0450(15) Uani 1 1 d .
H28 H 0.3949 0.4685 0.5035 0.054 Uiso 1 1 calc R
C29 C 0.36172(17) 0.5709(6) 0.5425(3) 0.0482(16) Uani 1 1 d .
H29 H 0.3770 0.5503 0.5803 0.058 Uiso 1 1 calc R
C30 C 0.32838(16) 0.6497(6) 0.5333(3) 0.0414(14) Uani 1 1 d .
H30 H 0.3216 0.6835 0.5652 0.050 Uiso 1 1 calc R
C31 C 0.26393(13) 0.8555(4) 0.5336(2) 0.0223(10) Uani 1 1 d .
H31A H 0.2687 0.7870 0.5634 0.027 Uiso 1 1 calc R
H31B H 0.2869 0.9155 0.5435 0.027 Uiso 1 1 calc R
C32 C 0.22702(13) 0.9320(4) 0.5331(2) 0.0216(10) Uani 1 1 d .
H32A H 0.2034 0.8757 0.5185 0.026 Uiso 1 1 calc R
H32B H 0.2242 1.0086 0.5075 0.026 Uiso 1 1 calc R
C33 C 0.18523(13) 1.0817(4) 0.5979(2) 0.0229(11) Uani 1 1 d .
C34 C 0.17204(14) 1.0940(5) 0.6455(2) 0.0320(12) Uani 1 1 d .
H34 H 0.1861 1.0518 0.6800 0.038 Uiso 1 1 calc R
C35 C 0.13859(16) 1.1671(5) 0.6433(3) 0.0399(14) Uani 1 1 d .
H35 H 0.1298 1.1753 0.6761 0.048 Uiso 1 1 calc R
C36 C 0.11820(14) 1.2278(5) 0.5930(3) 0.0387(14) Uani 1 1 d .
H36 H 0.0956 1.2792 0.5916 0.046 Uiso 1 1 calc R
C37 C 0.13017(15) 1.2148(5) 0.5456(3) 0.0404(14) Uani 1 1 d .
H37 H 0.1156 1.2556 0.5111 0.048 Uiso 1 1 calc R
C38 C 0.16368(15) 1.1421(5) 0.5475(3) 0.0328(12) Uani 1 1 d .
H38 H 0.1719 1.1335 0.5142 0.039 Uiso 1 1 calc R
C39 C 0.26895(13) 1.1148(4) 0.6202(2) 0.0239(10) Uani 1 1 d .
C40 C 0.29346(15) 1.1267(5) 0.6759(3) 0.0352(13) Uani 1 1 d .
H40 H 0.2901 1.0692 0.7045 0.042 Uiso 1 1 calc R
C41 C 0.32253(18) 1.2214(6) 0.6897(3) 0.0490(16) Uani 1 1 d .
H41 H 0.3388 1.2303 0.7279 0.059 Uiso 1 1 calc R
C42 C 0.32783(18) 1.3023(6) 0.6484(3) 0.0510(17) Uani 1 1 d .
H42 H 0.3483 1.3661 0.6580 0.061 Uiso 1 1 calc R
C43 C 0.30411(18) 1.2930(6) 0.5934(3) 0.0481(16) Uani 1 1 d .
H43 H 0.3077 1.3508 0.5651 0.058 Uiso 1 1 calc R
C44 C 0.27460(16) 1.1978(5) 0.5795(3) 0.0382(13) Uani 1 1 d .
H44 H 0.2582 1.1904 0.5413 0.046 Uiso 1 1 calc R
C45 C 0.22028(17) 0.5357(5) 0.6628(3) 0.0418(14) Uani 1 1 d .
C46 C 0.2168(3) 0.3956(6) 0.6694(4) 0.082(3) Uani 1 1 d .
H46A H 0.1984 0.3592 0.6347 0.123 Uiso 1 1 calc R
H46B H 0.2067 0.3784 0.7019 0.123 Uiso 1 1 calc R
H46C H 0.2428 0.3546 0.6762 0.123 Uiso 1 1 calc R
C47 C 0.33366(16) 0.7358(6) 0.6945(3) 0.0391(13) Uani 1 1 d .
C48 C 0.37441(17) 0.6877(8) 0.7118(3) 0.070(2) Uani 1 1 d .
H48A H 0.3824 0.6666 0.6779 0.105 Uiso 1 1 calc R
H48B H 0.3762 0.6088 0.7352 0.105 Uiso 1 1 calc R
H48C H 0.3919 0.7555 0.7340 0.105 Uiso 1 1 calc R
C49 C 0.03620(14) 0.6550(4) 0.1708(2) 0.0250(11) Uani 1 1 d .
C50 C 0.07016(16) 0.6646(5) 0.2160(3) 0.0394(13) Uani 1 1 d .
H50 H 0.0726 0.7315 0.2437 0.047 Uiso 1 1 calc R
C51 C 0.10073(18) 0.5766(7) 0.2208(3) 0.0550(18) Uani 1 1 d .
H51 H 0.1241 0.5835 0.2520 0.066 Uiso 1 1 calc R
C52 C 0.09749(19) 0.4807(6) 0.1815(3) 0.0572(19) Uani 1 1 d .
H52 H 0.1182 0.4188 0.1858 0.069 Uiso 1 1 calc R
C53 C 0.06367(18) 0.4728(6) 0.1346(3) 0.0535(18) Uani 1 1 d .
H53 H 0.0617 0.4077 0.1062 0.064 Uiso 1 1 calc R
C54 C 0.03341(16) 0.5594(5) 0.1297(3) 0.0418(15) Uani 1 1 d .
H54 H 0.0103 0.5541 0.0980 0.050 Uiso 1 1 calc R
C55 C -0.04759(13) 0.6664(4) 0.1500(2) 0.0257(11) Uani 1 1 d .
C56 C -0.07591(15) 0.6637(5) 0.0966(3) 0.0349(13) Uani 1 1 d .
H56 H -0.0728 0.7174 0.0666 0.042 Uiso 1 1 calc R
C57 C -0.10862(16) 0.5822(6) 0.0875(3) 0.0412(14) Uani 1 1 d .
H57 H -0.1282 0.5829 0.0515 0.049 Uiso 1 1 calc R
C58 C -0.11314(17) 0.5018(6) 0.1289(3) 0.0548(18) Uani 1 1 d .
H58 H -0.1353 0.4449 0.1217 0.066 Uiso 1 1 calc R
C59 C -0.08525(19) 0.5032(7) 0.1818(3) 0.072(2) Uani 1 1 d .
H59 H -0.0885 0.4485 0.2114 0.087 Uiso 1 1 calc R
C60 C -0.05225(17) 0.5850(6) 0.1918(3) 0.0543(18) Uani 1 1 d .
H60 H -0.0328 0.5840 0.2279 0.065 Uiso 1 1 calc R
C61 C -0.00893(13) 0.8584(4) 0.0993(2) 0.0226(10) Uani 1 1 d .
H61A H -0.0125 0.7938 0.0681 0.027 Uiso 1 1 calc R
H61B H -0.0328 0.9144 0.0904 0.027 Uiso 1 1 calc R
C62 C 0.02733(13) 0.9440(4) 0.1023(2) 0.0225(10) Uani 1 1 d .
H62A H 0.0517 0.8919 0.1178 0.027 Uiso 1 1 calc R
H62B H 0.0281 1.0190 0.1282 0.027 Uiso 1 1 calc R
C63 C 0.07061(13) 1.0979(4) 0.0416(2) 0.0206(10) Uani 1 1 d .
C64 C 0.08314(16) 1.1201(5) -0.0062(2) 0.0368(13) Uani 1 1 d .
H64 H 0.0685 1.0839 -0.0418 0.044 Uiso 1 1 calc R
C65 C 0.11636(16) 1.1937(6) -0.0027(3) 0.0453(15) Uani 1 1 d .
H65 H 0.1242 1.2097 -0.0360 0.054 Uiso 1 1 calc R
C66 C 0.13820(15) 1.2438(5) 0.0488(3) 0.0387(14) Uani 1 1 d .
H66 H 0.1608 1.2965 0.0513 0.046 Uiso 1 1 calc R
C67 C 0.12717(14) 1.2171(5) 0.0968(3) 0.0373(13) Uani 1 1 d .
H67 H 0.1430 1.2479 0.1328 0.045 Uiso 1 1 calc R
C68 C 0.09314(14) 1.1456(5) 0.0933(2) 0.0313(12) Uani 1 1 d .
H68 H 0.0854 1.1296 0.1266 0.038 Uiso 1 1 calc R
C69 C -0.01350(13) 1.1297(5) 0.0165(2) 0.0253(11) Uani 1 1 d .
C70 C -0.03888(16) 1.1418(5) -0.0384(3) 0.0400(14) Uani 1 1 d .
H70 H -0.0357 1.0858 -0.0676 0.048 Uiso 1 1 calc R
C71 C -0.06847(17) 1.2340(7) -0.0509(3) 0.0561(18) Uani 1 1 d .
H71 H -0.0852 1.2428 -0.0889 0.067 Uiso 1 1 calc R
C72 C -0.07414(19) 1.3136(6) -0.0087(3) 0.0549(18) Uani 1 1 d .
H72 H -0.0951 1.3755 -0.0172 0.066 Uiso 1 1 calc R
C73 C -0.0492(2) 1.3025(6) 0.0456(3) 0.0605(19) Uani 1 1 d .
H73 H -0.0528 1.3574 0.0749 0.073 Uiso 1 1 calc R
C74 C -0.01920(17) 1.2124(6) 0.0577(3) 0.0450(15) Uani 1 1 d .
H74 H -0.0019 1.2069 0.0954 0.054 Uiso 1 1 calc R
C75 C -0.07469(15) 0.7265(5) -0.0682(3) 0.0386(13) Uani 1 1 d .
C76 C -0.11053(19) 0.6499(7) -0.0905(4) 0.069(2) Uani 1 1 d .
H76A H -0.1245 0.6435 -0.0616 0.104 Uiso 1 1 calc R
H76B H -0.1036 0.5618 -0.1004 0.104 Uiso 1 1 calc R
H76C H -0.1276 0.6927 -0.1246 0.104 Uiso 1 1 calc R
C77 C 0.03466(19) 0.5589(6) -0.0319(3) 0.0485(16) Uani 1 1 d .
C78 C 0.0357(4) 0.4194(7) -0.0438(6) 0.126(5) Uani 1 1 d .
H78A H 0.0264 0.3697 -0.0161 0.189 Uiso 1 1 calc R
H78B H 0.0628 0.3933 -0.0410 0.189 Uiso 1 1 calc R
H78C H 0.0185 0.4014 -0.0823 0.189 Uiso 1 1 calc R
N1 N 0.22343(13) 0.6449(4) 0.6587(2) 0.0376(11) Uani 1 1 d .
N2 N 0.30292(12) 0.7738(5) 0.6826(2) 0.0385(11) Uani 1 1 d .
N3 N -0.04654(13) 0.7846(4) -0.0516(2) 0.0399(11) Uani 1 1 d .
N4 N 0.03264(13) 0.6656(4) -0.0248(2) 0.0360(11) Uani 1 1 d .
O1 O 0.32591(12) 1.0515(4) 0.45908(19) 0.0538(12) Uani 1 1 d .
O2 O 0.2814(2) 0.7619(5) 0.2999(2) 0.0876(19) Uani 1 1 d .
O3 O 0.36088(14) 1.0945(7) 0.3096(3) 0.099(2) Uani 1 1 d .
O4 O 0.3287(2) 1.4098(6) 0.3076(3) 0.109(3) Uani 1 1 d .
O5 O 0.20627(19) 1.4896(5) 0.2943(3) 0.096(2) Uani 1 1 d .
O6 O 0.28419(16) 1.3302(5) 0.4550(2) 0.0703(14) Uani 1 1 d .
O7 O 0.14205(14) 1.2438(7) 0.2695(3) 0.117(3) Uani 1 1 d .
O8 O 0.20926(11) 1.1631(4) 0.43613(19) 0.0469(10) Uani 1 1 d .
O9 O 0.17183(19) 0.8374(5) 0.2889(2) 0.102(2) Uani 1 1 d .
O10 O 0.12219(13) 1.1146(7) 0.4007(2) 0.099(2) Uani 1 1 d .
O11 O 0.06261(17) 0.7474(5) 0.3529(2) 0.0796(16) Uani 1 1 d .
O12 O 0.07284(18) 1.0733(8) 0.2231(2) 0.119(3) Uani 1 1 d .
O13 O -0.04041(14) 0.7500(4) 0.3247(2) 0.0599(12) Uani 1 1 d .
O14 O -0.06509(13) 1.0614(5) 0.17365(19) 0.0573(12) Uani 1 1 d .
O15 O -0.10460(12) 1.1234(5) 0.3128(2) 0.0684(15) Uani 1 1 d .
O16 O -0.0003(3) 1.2963(6) 0.1876(2) 0.116(3) Uani 1 1 d .
O17 O -0.05129(19) 1.4205(5) 0.3265(3) 0.0881(19) Uani 1 1 d .
O18 O 0.07503(17) 1.4144(6) 0.3552(3) 0.102(2) Uani 1 1 d .
P1 P 0.25992(3) 0.77828(11) 0.46506(5) 0.0207(2) Uani 1 1 d .
P2 P 0.23034(3) 0.98810(10) 0.60568(5) 0.0190(2) Uani 1 1 d .
P3 P -0.00377(3) 0.77143(10) 0.16631(5) 0.0199(2) Uani 1 1 d .
P4 P 0.02510(3) 1.00462(11) 0.03139(5) 0.0196(2) Uani 1 1 d .
S1 S 0.24601(3) 1.13334(11) 0.26403(5) 0.0258(3) Uani 1 1 d .
S2 S 0.01113(3) 1.10126(11) 0.37367(5) 0.0253(3) Uani 1 1 d .
Fe1 Fe 0.287750(19) 1.03648(7) 0.33639(3) 0.02886(17) Uani 1 1 d .
Fe2 Fe 0.26259(2) 1.27580(7) 0.33319(3) 0.03378(17) Uani 1 1 d .
Fe3 Fe 0.212077(19) 1.08688(7) 0.32292(3) 0.03117(17) Uani 1 1 d .
Fe4 Fe 0.047439(19) 1.02344(8) 0.32428(3) 0.03495(18) Uani 1 1 d .
Fe5 Fe -0.031452(18) 1.02516(7) 0.29731(3) 0.02520(16) Uani 1 1 d .
Fe6 Fe 0.00788(2) 1.24234(7) 0.30723(3) 0.03869(19) Uani 1 1 d .
Cu1 Cu 0.249739(16) 0.92022(5) 0.39342(2) 0.02696(14) Uani 1 1 d .
Cu2 Cu 0.244997(16) 0.82950(5) 0.67068(2) 0.02436(13) Uani 1 1 d .
Cu3 Cu 0.004724(16) 0.90093(5) 0.24179(2) 0.02685(14) Uani 1 1 d .
Cu4 Cu 0.011041(16) 0.85029(5) -0.03391(2) 0.02490(13) Uani 1 1 d .

loop_
_atom_site_aniso_label
_atom_site_aniso_U_11
_atom_site_aniso_U_22
_atom_site_aniso_U_33
_atom_site_aniso_U_23
_atom_site_aniso_U_13
_atom_site_aniso_U_12
C1 0.027(3) 0.046(3) 0.039(4) 0.008(3) 0.009(3) -0.004(2)
C2 0.073(4) 0.051(4) 0.029(3) 0.009(3) 0.028(3) 0.012(3)
C3 0.034(3) 0.089(5) 0.052(4) 0.033(4) 0.020(3) 0.018(3)
C4 0.095(5) 0.063(4) 0.036(4) -0.026(3) 0.033(4) -0.035(4)
C5 0.090(5) 0.046(4) 0.051(4) -0.004(3) 0.034(4) 0.002(3)
C6 0.063(4) 0.046(3) 0.038(4) -0.008(3) 0.018(3) -0.014(3)
C7 0.033(3) 0.091(5) 0.060(5) 0.043(4) 0.008(3) -0.001(3)
C8 0.034(3) 0.045(3) 0.039(4) 0.016(3) 0.014(3) 0.007(2)
C9 0.060(4) 0.070(4) 0.025(3) 0.018(3) -0.009(3) -0.029(3)
C10 0.033(3) 0.107(5) 0.035(3) -0.019(4) 0.014(3) -0.017(3)
C11 0.040(3) 0.082(5) 0.026(3) -0.010(3) 0.007(2) 0.011(3)
C12 0.055(4) 0.136(7) 0.034(4) -0.034(4) 0.020(3) -0.059(4)
C13 0.034(3) 0.051(3) 0.026(3) -0.012(3) 0.009(2) -0.009(2)
C14 0.032(3) 0.039(3) 0.033(4) -0.006(2) 0.005(3) 0.000(2)
C15 0.037(3) 0.046(3) 0.036(3) -0.017(3) 0.005(3) -0.003(2)
C16 0.122(6) 0.052(4) 0.032(4) 0.002(3) 0.029(4) -0.034(4)
C17 0.085(5) 0.041(3) 0.039(4) 0.012(3) 0.010(4) -0.010(3)
C18 0.084(5) 0.059(4) 0.047(4) -0.009(3) 0.026(4) -0.031(4)
C19 0.024(2) 0.021(2) 0.029(3) -0.008(2) 0.014(2) -0.0010(17)
C20 0.045(3) 0.065(4) 0.035(4) 0.012(3) 0.000(3) -0.022(3)
C21 0.053(4) 0.084(5) 0.046(4) 0.002(4) -0.001(3) -0.037(3)
C22 0.049(3) 0.045(3) 0.058(4) -0.008(3) 0.017(3) -0.023(3)
C23 0.057(4) 0.032(3) 0.075(5) 0.022(3) 0.018(4) -0.008(3)
C24 0.035(3) 0.037(3) 0.053(4) 0.016(3) 0.003(3) -0.004(2)
C25 0.025(2) 0.025(2) 0.029(3) -0.004(2) 0.010(2) 0.0000(18)
C26 0.045(3) 0.049(3) 0.031(3) -0.007(3) 0.018(3) 0.007(2)
C27 0.056(4) 0.057(4) 0.054(4) -0.017(3) 0.026(3) 0.013(3)
C28 0.032(3) 0.038(3) 0.067(4) -0.010(3) 0.017(3) 0.008(2)
C29 0.034(3) 0.057(3) 0.051(4) 0.001(3) 0.008(3) 0.010(3)
C30 0.035(3) 0.055(3) 0.036(3) -0.007(3) 0.013(3) 0.011(2)
C31 0.025(2) 0.023(2) 0.021(3) -0.004(2) 0.009(2) -0.0004(17)
C32 0.025(2) 0.021(2) 0.020(3) -0.0038(19) 0.009(2) -0.0007(17)
C33 0.021(2) 0.015(2) 0.033(3) -0.0017(19) 0.009(2) -0.0002(16)
C34 0.030(2) 0.035(3) 0.030(3) 0.003(2) 0.008(2) 0.007(2)
C35 0.043(3) 0.043(3) 0.043(4) 0.001(3) 0.028(3) 0.009(2)
C36 0.027(2) 0.031(3) 0.062(4) 0.000(3) 0.019(3) 0.008(2)
C37 0.029(3) 0.045(3) 0.049(4) 0.012(3) 0.015(3) 0.014(2)
C38 0.032(3) 0.036(3) 0.032(3) 0.003(2) 0.011(2) 0.005(2)
C39 0.023(2) 0.021(2) 0.031(3) -0.005(2) 0.012(2) -0.0031(18)
C40 0.036(3) 0.042(3) 0.029(3) -0.008(2) 0.011(2) -0.015(2)
C41 0.049(3) 0.066(4) 0.031(3) -0.012(3) 0.010(3) -0.021(3)
C42 0.049(3) 0.051(3) 0.053(4) -0.015(3) 0.015(3) -0.028(3)
C43 0.050(3) 0.043(3) 0.050(4) -0.001(3) 0.014(3) -0.022(3)
C44 0.041(3) 0.035(3) 0.035(3) 0.000(2) 0.006(3) -0.009(2)
C45 0.051(3) 0.031(3) 0.040(4) -0.001(2) 0.009(3) 0.001(2)
C46 0.114(7) 0.032(3) 0.109(8) -0.003(4) 0.045(6) -0.004(4)
C47 0.036(3) 0.051(3) 0.033(3) 0.007(3) 0.014(3) 0.009(2)
C48 0.033(3) 0.108(6) 0.066(5) 0.008(4) 0.011(3) 0.033(3)
C49 0.026(2) 0.021(2) 0.031(3) 0.005(2) 0.012(2) 0.0012(17)
C50 0.040(3) 0.049(3) 0.029(3) 0.002(3) 0.010(3) 0.012(2)
C51 0.041(3) 0.076(4) 0.047(4) 0.015(4) 0.010(3) 0.029(3)
C52 0.056(4) 0.042(3) 0.077(5) 0.016(3) 0.025(4) 0.028(3)
C53 0.054(4) 0.033(3) 0.075(5) -0.008(3) 0.022(4) 0.009(3)
C54 0.038(3) 0.031(3) 0.054(4) -0.009(3) 0.009(3) 0.002(2)
C55 0.024(2) 0.024(2) 0.031(3) 0.000(2) 0.011(2) -0.0002(17)
C56 0.032(3) 0.044(3) 0.029(3) 0.002(2) 0.009(2) -0.008(2)
C57 0.026(3) 0.053(3) 0.041(4) -0.008(3) 0.005(3) -0.009(2)
C58 0.032(3) 0.052(3) 0.076(5) 0.008(3) 0.009(3) -0.016(3)
C59 0.058(4) 0.080(5) 0.069(5) 0.034(4) 0.004(4) -0.038(4)
C60 0.040(3) 0.062(4) 0.050(4) 0.024(3) -0.003(3) -0.022(3)
C61 0.021(2) 0.025(2) 0.021(3) -0.002(2) 0.005(2) -0.0043(18)
C62 0.025(2) 0.023(2) 0.018(2) -0.0039(19) 0.004(2) -0.0068(17)
C63 0.023(2) 0.018(2) 0.022(3) 0.0058(18) 0.008(2) 0.0007(16)
C64 0.038(3) 0.044(3) 0.029(3) 0.000(2) 0.011(2) -0.011(2)
C65 0.035(3) 0.062(4) 0.042(4) 0.010(3) 0.017(3) -0.011(3)
C66 0.027(2) 0.032(3) 0.059(4) 0.005(3) 0.015(3) -0.006(2)
C67 0.030(3) 0.036(3) 0.044(4) -0.012(3) 0.007(3) -0.004(2)
C68 0.031(3) 0.034(3) 0.032(3) -0.009(2) 0.014(2) -0.007(2)
C69 0.028(2) 0.027(2) 0.022(3) 0.003(2) 0.011(2) 0.0027(19)
C70 0.046(3) 0.042(3) 0.033(3) 0.003(3) 0.014(3) 0.012(2)
C71 0.041(3) 0.068(4) 0.053(4) 0.028(4) 0.004(3) 0.023(3)
C72 0.054(4) 0.048(3) 0.067(5) 0.011(3) 0.026(4) 0.027(3)
C73 0.074(4) 0.052(4) 0.058(5) -0.003(3) 0.024(4) 0.028(3)
C74 0.049(3) 0.051(3) 0.032(3) -0.005(3) 0.008(3) 0.020(3)
C75 0.037(3) 0.042(3) 0.038(3) 0.000(3) 0.011(3) -0.008(2)
C76 0.052(4) 0.064(4) 0.088(6) -0.004(4) 0.015(4) -0.027(3)
C77 0.060(4) 0.037(3) 0.052(4) 0.010(3) 0.022(3) 0.008(3)
C78 0.223(13) 0.030(4) 0.157(12) -0.001(5) 0.105(10) 0.011(5)
N1 0.046(3) 0.033(2) 0.030(3) -0.004(2) 0.003(2) 0.0014(19)
N2 0.030(2) 0.052(3) 0.033(3) 0.006(2) 0.008(2) 0.018(2)
N3 0.034(2) 0.046(3) 0.039(3) -0.003(2) 0.011(2) -0.013(2)
N4 0.044(3) 0.022(2) 0.040(3) 0.0034(19) 0.008(2) 0.0024(17)
O1 0.045(2) 0.079(3) 0.028(3) 0.009(2) -0.005(2) -0.012(2)
O2 0.184(6) 0.039(3) 0.054(3) 0.002(2) 0.059(4) 0.013(3)
O3 0.039(3) 0.160(6) 0.109(5) 0.081(5) 0.039(3) 0.024(3)
O4 0.142(5) 0.125(5) 0.091(5) -0.050(4) 0.080(4) -0.098(4)
O5 0.128(5) 0.069(3) 0.096(5) 0.021(3) 0.042(4) 0.054(3)
O6 0.105(4) 0.079(3) 0.032(3) -0.013(2) 0.027(3) -0.026(3)
O7 0.041(3) 0.158(6) 0.141(6) 0.098(5) 0.009(3) 0.030(3)
O8 0.053(2) 0.053(2) 0.041(3) 0.014(2) 0.024(2) 0.0121(18)
O9 0.140(5) 0.093(4) 0.049(3) 0.015(3) -0.011(3) -0.084(4)
O10 0.045(3) 0.198(6) 0.047(3) -0.030(4) 0.004(2) -0.046(3)
O11 0.109(4) 0.075(3) 0.047(3) 0.004(3) 0.010(3) 0.040(3)
O12 0.109(4) 0.224(7) 0.038(3) -0.052(4) 0.045(3) -0.116(5)
O13 0.089(3) 0.036(2) 0.057(3) 0.008(2) 0.025(3) -0.016(2)
O14 0.060(3) 0.073(3) 0.029(3) 0.007(2) -0.003(2) 0.016(2)
O15 0.031(2) 0.099(3) 0.074(4) -0.032(3) 0.014(2) 0.007(2)
O16 0.228(8) 0.092(4) 0.032(3) -0.004(3) 0.045(4) -0.058(5)
O17 0.115(5) 0.057(3) 0.099(5) 0.020(3) 0.041(4) 0.029(3)
O18 0.094(4) 0.097(4) 0.109(5) -0.026(4) 0.021(4) -0.071(3)
P1 0.0228(5) 0.0219(6) 0.0195(6) -0.0015(5) 0.0095(5) -0.0004(4)
P2 0.0204(5) 0.0182(5) 0.0190(6) -0.0007(5) 0.0068(5) 0.0017(4)
P3 0.0217(5) 0.0209(5) 0.0176(6) 0.0010(5) 0.0066(5) -0.0010(4)
P4 0.0231(5) 0.0185(5) 0.0178(6) 0.0002(5) 0.0071(5) -0.0013(4)
S1 0.0299(6) 0.0300(6) 0.0175(6) 0.0030(5) 0.0070(5) -0.0048(5)
S2 0.0274(6) 0.0319(6) 0.0167(6) -0.0031(5) 0.0068(5) -0.0056(5)
Fe1 0.0263(3) 0.0375(4) 0.0242(4) 0.0092(3) 0.0096(3) 0.0017(3)
Fe2 0.0455(4) 0.0334(4) 0.0259(4) -0.0030(3) 0.0159(3) -0.0065(3)
Fe3 0.0234(3) 0.0446(4) 0.0241(4) 0.0126(3) 0.0048(3) -0.0024(3)
Fe4 0.0233(3) 0.0617(5) 0.0202(4) -0.0122(4) 0.0069(3) -0.0095(3)
Fe5 0.0223(3) 0.0318(3) 0.0212(4) -0.0056(3) 0.0059(3) -0.0044(3)
Fe6 0.0550(4) 0.0384(4) 0.0221(4) 0.0003(3) 0.0105(3) -0.0199(4)
Cu1 0.0319(3) 0.0280(3) 0.0217(3) 0.0043(3) 0.0089(3) -0.0030(2)
Cu2 0.0275(3) 0.0243(3) 0.0211(3) 0.0015(2) 0.0070(2) 0.0045(2)
Cu3 0.0308(3) 0.0310(3) 0.0194(3) -0.0040(3) 0.0084(3) -0.0016(2)
Cu4 0.0313(3) 0.0242(3) 0.0196(3) -0.0029(2) 0.0081(2) -0.0029(2)

loop_
_atom_type_symbol
_atom_type_description
_atom_type_scat_dispersion_real
_atom_type_scat_dispersion_imag
_atom_type_scat_source
C C 0.0033 0.0016 'International Tables Vol C Tables 4.2.6.8 and 6.1.1.4'
H H 0.0000 0.0000 'International Tables Vol C Tables 4.2.6.8 and 6.1.1.4'
N N 0.0061 0.0033 'International Tables Vol C Tables 4.2.6.8 and 6.1.1.4'
O O 0.0106 0.0060 'International Tables Vol C Tables 4.2.6.8 and 6.1.1.4'
P P 0.1023 0.0942 'International Tables Vol C Tables 4.2.6.8 and 6.1.1.4'
S S 0.1246 0.1234 'International Tables Vol C Tables 4.2.6.8 and 6.1.1.4'
Fe Fe 0.3463 0.8444 'International Tables Vol C Tables 4.2.6.8 and 6.1.1.4'
Cu Cu 0.3201 1.2651 'International Tables Vol C Tables 4.2.6.8 and 6.1.1.4'

loop_
_geom_angle_atom_site_label_1
_geom_angle_atom_site_label_2
_geom_angle_atom_site_label_3
_geom_angle
_geom_angle_site_symmetry_3
O1 C1 Fe1 173.2(5) .
O1 C1 Cu1 113.3(4) .
Fe1 C1 Cu1 72.96(19) .
O2 C2 Fe1 178.1(6) .
O3 C3 Fe1 178.5(6) .
O4 C4 Fe2 178.5(7) .
O5 C5 Fe2 178.4(7) .
O6 C6 Fe2 178.6(6) .
O7 C7 Fe3 178.5(9) .
O8 C8 Fe3 174.3(5) .
O8 C8 Cu1 116.0(4) .
Fe3 C8 Cu1 69.5(2) .
O9 C9 Fe3 175.2(6) .
O10 C10 Fe4 177.4(6) .
O11 C11 Fe4 177.7(6) .
O12 C12 Fe4 171.8(5) .
O12 C12 Cu3 117.1(4) .
Fe4 C12 Cu3 70.4(2) .
O13 C13 Fe5 176.8(6) .
O14 C14 Fe5 173.0(5) .
O14 C14 Cu3 114.5(4) .
Fe5 C14 Cu3 71.93(18) .
O15 C15 Fe5 178.0(5) .
O16 C16 Fe6 177.9(9) .
O17 C17 Fe6 177.0(7) .
O18 C18 Fe6 178.5(7) .
C24 C19 C20 118.7(5) .
C24 C19 P1 121.9(4) .
C20 C19 P1 119.4(4) .
C19 C20 C21 119.7(6) .
C19 C20 H20 120.1 .
C21 C20 H20 120.1 .
C22 C21 C20 120.6(6) .
C22 C21 H21 119.7 .
C20 C21 H21 119.7 .
C21 C22 C23 119.8(5) .
C21 C22 H22 120.1 .
C23 C22 H22 120.1 .
C22 C23 C24 120.0(6) .
C22 C23 H23 120.0 .
C24 C23 H23 120.0 .
C19 C24 C23 121.0(6) .
C19 C24 H24 119.5 .
C23 C24 H24 119.5 .
C30 C25 C26 117.5(5) .
C30 C25 P1 123.8(4) .
C26 C25 P1 118.7(4) .
C27 C26 C25 121.9(6) .
C27 C26 H26 119.0 .
C25 C26 H26 119.0 .
C26 C27 C28 119.6(6) .
C26 C27 H27 120.2 .
C28 C27 H27 120.2 .
C29 C28 C27 119.1(5) .
C29 C28 H28 120.4 .
C27 C28 H28 120.4 .
C28 C29 C30 120.1(6) .
C28 C29 H29 120.0 .
C30 C29 H29 120.0 .
C25 C30 C29 121.7(6) .
C25 C30 H30 119.1 .
C29 C30 H30 119.1 .
C32 C31 P1 112.4(3) .
C32 C31 H31A 109.1 .
P1 C31 H31A 109.1 .
C32 C31 H31B 109.1 .
P1 C31 H31B 109.1 .
H31A C31 H31B 107.8 .
C31 C32 P2 110.0(3) .
C31 C32 H32A 109.7 .
P2 C32 H32A 109.7 .
C31 C32 H32B 109.7 .
P2 C32 H32B 109.7 .
H32A C32 H32B 108.2 .
C34 C33 C38 118.5(4) .
C34 C33 P2 117.4(4) .
C38 C33 P2 124.0(4) .
C35 C34 C33 120.7(5) .
C35 C34 H34 119.6 .
C33 C34 H34 119.6 .
C36 C35 C34 119.5(6) .
C36 C35 H35 120.3 .
C34 C35 H35 120.3 .
C37 C36 C35 120.7(5) .
C37 C36 H36 119.7 .
C35 C36 H36 119.7 .
C36 C37 C38 120.2(5) .
C36 C37 H37 119.9 .
C38 C37 H37 119.9 .
C37 C38 C33 120.3(5) .
C37 C38 H38 119.8 .
C33 C38 H38 119.8 .
C44 C39 C40 118.8(4) .
C44 C39 P2 123.7(4) .
C40 C39 P2 117.6(4) .
C41 C40 C39 120.4(6) .
C41 C40 H40 119.8 .
C39 C40 H40 119.8 .
C42 C41 C40 119.8(6) .
C42 C41 H41 120.1 .
C40 C41 H41 120.1 .
C41 C42 C43 121.0(5) .
C41 C42 H42 119.5 .
C43 C42 H42 119.5 .
C42 C43 C44 119.3(6) .
C42 C43 H43 120.4 .
C44 C43 H43 120.4 .
C39 C44 C43 120.8(5) .
C39 C44 H44 119.6 .
C43 C44 H44 119.6 .
N1 C45 C46 178.7(8) .
C45 C46 H46A 109.5 .
C45 C46 H46B 109.5 .
H46A C46 H46B 109.5 .
C45 C46 H46C 109.5 .
H46A C46 H46C 109.5 .
H46B C46 H46C 109.5 .
N2 C47 C48 178.2(7) .
C47 C48 H48A 109.5 .
C47 C48 H48B 109.5 .
H48A C48 H48B 109.5 .
C47 C48 H48C 109.5 .
H48A C48 H48C 109.5 .
H48B C48 H48C 109.5 .
C50 C49 C54 119.6(5) .
C50 C49 P3 118.7(4) .
C54 C49 P3 121.7(4) .
C49 C50 C51 119.9(6) .
C49 C50 H50 120.1 .
C51 C50 H50 120.1 .
C52 C51 C50 120.5(6) .
C52 C51 H51 119.8 .
C50 C51 H51 119.8 .
C51 C52 C53 120.0(5) .
C51 C52 H52 120.0 .
C53 C52 H52 120.0 .
C54 C53 C52 119.6(6) .
C54 C53 H53 120.2 .
C52 C53 H53 120.2 .
C53 C54 C49 120.4(6) .
C53 C54 H54 119.8 .
C49 C54 H54 119.8 .
C60 C55 C56 118.7(5) .
C60 C55 P3 118.3(4) .
C56 C55 P3 123.0(4) .
C57 C56 C55 119.7(5) .
C57 C56 H56 120.1 .
C55 C56 H56 120.1 .
C58 C57 C56 121.4(6) .
C58 C57 H57 119.3 .
C56 C57 H57 119.3 .
C57 C58 C59 119.4(5) .
C57 C58 H58 120.3 .
C59 C58 H58 120.3 .
C58 C59 C60 119.9(6) .
C58 C59 H59 120.0 .
C60 C59 H59 120.0 .
C55 C60 C59 120.8(6) .
C55 C60 H60 119.6 .
C59 C60 H60 119.6 .
C62 C61 P3 111.8(3) .
C62 C61 H61A 109.3 .
P3 C61 H61A 109.3 .
C62 C61 H61B 109.3 .
P3 C61 H61B 109.3 .
H61A C61 H61B 107.9 .
C61 C62 P4 110.2(3) .
C61 C62 H62A 109.6 .
P4 C62 H62A 109.6 .
C61 C62 H62B 109.6 .
P4 C62 H62B 109.6 .
H62A C62 H62B 108.1 .
C68 C63 C64 118.7(4) .
C68 C63 P4 124.1(4) .
C64 C63 P4 117.2(4) .
C65 C64 C63 121.1(5) .
C65 C64 H64 119.4 .
C63 C64 H64 119.4 .
C66 C65 C64 119.8(6) .
C66 C65 H65 120.1 .
C64 C65 H65 120.1 .
C65 C66 C67 119.5(5) .
C65 C66 H66 120.2 .
C67 C66 H66 120.2 .
C66 C67 C68 120.8(5) .
C66 C67 H67 119.6 .
C68 C67 H67 119.6 .
C63 C68 C67 120.0(5) .
C63 C68 H68 120.0 .
C67 C68 H68 120.0 .
C74 C69 C70 117.8(5) .
C74 C69 P4 123.0(4) .
C70 C69 P4 119.2(4) .
C71 C70 C69 120.7(6) .
C71 C70 H70 119.7 .
C69 C70 H70 119.7 .
C70 C71 C72 120.4(6) .
C70 C71 H71 119.8 .
C72 C71 H71 119.8 .
C73 C72 C71 119.3(5) .
C73 C72 H72 120.3 .
C71 C72 H72 120.3 .
C72 C73 C74 120.1(6) .
C72 C73 H73 119.9 .
C74 C73 H73 119.9 .
C73 C74 C69 121.6(6) .
C73 C74 H74 119.2 .
C69 C74 H74 119.2 .
N3 C75 C76 178.7(7) .
C75 C76 H76A 109.5 .
C75 C76 H76B 109.5 .
H76A C76 H76B 109.5 .
C75 C76 H76C 109.5 .
H76A C76 H76C 109.5 .
H76B C76 H76C 109.5 .
N4 C77 C78 177.1(9) .
C77 C78 H78A 109.5 .
C77 C78 H78B 109.5 .
H78A C78 H78B 109.5 .
C77 C78 H78C 109.5 .
H78A C78 H78C 109.5 .
H78B C78 H78C 109.5 .
C45 N1 Cu2 162.0(5) .
C47 N2 Cu2 171.7(5) .
C75 N3 Cu4 163.4(5) .
C77 N4 Cu4 159.8(5) .
C19 P1 C31 102.9(2) .
C19 P1 C25 102.9(2) .
C31 P1 C25 103.1(2) .
C19 P1 Cu1 116.39(17) .
C31 P1 Cu1 113.51(16) .
C25 P1 Cu1 116.23(18) .
C33 P2 C39 103.3(2) .
C33 P2 C32 104.9(2) .
C39 P2 C32 103.7(2) .
C33 P2 Cu2 117.94(17) .
C39 P2 Cu2 111.71(17) .
C32 P2 Cu2 113.81(15) .
C49 P3 C55 103.0(2) .
C49 P3 C61 103.9(2) .
C55 P3 C61 103.5(2) .
C49 P3 Cu3 115.09(17) .
C55 P3 Cu3 115.29(18) .
C61 P3 Cu3 114.53(15) .
C63 P4 C69 104.0(2) .
C63 P4 C62 104.9(2) .
C69 P4 C62 104.3(2) .
C63 P4 Cu4 118.36(17) .
C69 P4 Cu4 111.08(16) .
C62 P4 Cu4 112.97(15) .
Fe2 S1 Fe1 72.87(5) .
Fe2 S1 Fe3 72.74(5) .
Fe1 S1 Fe3 74.66(5) .
Fe2 S1 Cu2 125.79(6) 2_574
Fe1 S1 Cu2 133.59(6) 2_574
Fe3 S1 Cu2 147.13(6) 2_574
Fe6 S2 Fe4 74.20(5) .
Fe6 S2 Fe5 73.52(5) .
Fe4 S2 Fe5 76.14(5) .
Fe6 S2 Cu4 125.66(6) 2_575
Fe4 S2 Cu4 142.99(6) 2_575
Fe5 S2 Cu4 135.92(6) 2_575
C3 Fe1 C1 95.8(3) .
C3 Fe1 C2 97.9(3) .
C1 Fe1 C2 108.8(3) .
C3 Fe1 S1 98.6(2) .
C1 Fe1 S1 143.28(19) .
C2 Fe1 S1 102.4(2) .
C3 Fe1 Cu1 152.3(2) .
C1 Fe1 Cu1 64.52(17) .
C2 Fe1 Cu1 72.6(2) .
S1 Fe1 Cu1 108.83(4) .
C3 Fe1 Fe2 96.4(2) .
C1 Fe1 Fe2 91.47(18) .
C2 Fe1 Fe2 153.7(2) .
S1 Fe1 Fe2 53.50(4) .
Cu1 Fe1 Fe2 103.06(3) .
C3 Fe1 Fe3 149.3(2) .
C1 Fe1 Fe3 102.69(18) .
C2 Fe1 Fe3 99.0(2) .
S1 Fe1 Fe3 52.74(4) .
Cu1 Fe1 Fe3 58.16(3) .
Fe2 Fe1 Fe3 59.20(3) .
C4 Fe2 C6 98.5(3) .
C4 Fe2 C5 95.4(4) .
C6 Fe2 C5 98.6(3) .
C4 Fe2 S1 101.5(2) .
C6 Fe2 S1 148.3(2) .
C5 Fe2 S1 103.7(2) .
C4 Fe2 Fe3 154.3(2) .
C6 Fe2 Fe3 101.51(19) .
C5 Fe2 Fe3 97.4(2) .
S1 Fe2 Fe3 53.76(4) .
C4 Fe2 Fe1 99.6(2) .
C6 Fe2 Fe1 98.9(2) .
C5 Fe2 Fe1 154.9(2) .
S1 Fe2 Fe1 53.63(4) .
Fe3 Fe2 Fe1 61.54(3) .
C8 Fe3 C9 109.9(3) .
C8 Fe3 C7 93.9(3) .
C9 Fe3 C7 95.6(3) .
C8 Fe3 S1 138.58(18) .
C9 Fe3 S1 108.3(2) .
C7 Fe3 S1 97.9(2) .
C8 Fe3 Cu1 69.33(17) .
C9 Fe3 Cu1 72.08(19) .
C7 Fe3 Cu1 153.0(2) .
S1 Fe3 Cu1 108.63(4) .
C8 Fe3 Fe2 85.88(18) .
C9 Fe3 Fe2 159.5(2) .
C7 Fe3 Fe2 96.3(2) .
S1 Fe3 Fe2 53.50(4) .
Cu1 Fe3 Fe2 103.05(3) .
C8 Fe3 Fe1 102.67(17) .
C9 Fe3 Fe1 103.2(2) .
C7 Fe3 Fe1 148.7(2) .
S1 Fe3 Fe1 52.60(4) .
Cu1 Fe3 Fe1 58.08(2) .
Fe2 Fe3 Fe1 59.26(3) .
C11 Fe4 C10 95.8(3) .
C11 Fe4 C12 106.4(4) .
C10 Fe4 C12 94.7(3) .
C11 Fe4 S2 108.8(2) .
C10 Fe4 S2 96.6(2) .
C12 Fe4 S2 141.6(3) .
C11 Fe4 Cu3 73.69(19) .
C10 Fe4 Cu3 154.3(2) .
C12 Fe4 Cu3 67.15(18) .
S2 Fe4 Cu3 108.88(4) .
C11 Fe4 Fe6 156.7(2) .
C10 Fe4 Fe6 100.2(2) .
C12 Fe4 Fe6 89.1(3) .
S2 Fe4 Fe6 52.75(4) .
Cu3 Fe4 Fe6 97.56(3) .
C11 Fe4 Fe5 99.32(19) .
C10 Fe4 Fe5 148.3(2) .
C12 Fe4 Fe5 107.3(2) .
S2 Fe4 Fe5 52.12(4) .
Cu3 Fe4 Fe5 57.33(2) .
Fe6 Fe4 Fe5 58.77(3) .
C15 Fe5 C13 99.2(3) .
C15 Fe5 C14 92.6(3) .
C13 Fe5 C14 107.4(2) .
C15 Fe5 S2 99.69(18) .
C13 Fe5 S2 104.58(18) .
C14 Fe5 S2 143.29(18) .
C15 Fe5 Cu3 151.75(18) .
C13 Fe5 Cu3 74.01(19) .
C14 Fe5 Cu3 64.69(17) .
S2 Fe5 Cu3 108.56(4) .
C15 Fe5 Fe6 99.12(18) .
C13 Fe5 Fe6 153.18(17) .
C14 Fe5 Fe6 91.17(17) .
S2 Fe5 Fe6 52.88(4) .
Cu3 Fe5 Fe6 97.96(3) .
C15 Fe5 Fe4 150.42(18) .
C13 Fe5 Fe4 96.15(17) .
C14 Fe5 Fe4 106.76(18) .
S2 Fe5 Fe4 51.74(4) .
Cu3 Fe5 Fe4 57.39(3) .
Fe6 Fe5 Fe4 59.26(3) .
C18 Fe6 C17 97.1(3) .
C18 Fe6 C16 96.5(3) .
C17 Fe6 C16 100.5(4) .
C18 Fe6 S2 104.2(2) .
C17 Fe6 S2 100.5(2) .
C16 Fe6 S2 148.2(2) .
C18 Fe6 Fe5 155.0(3) .
C17 Fe6 Fe5 98.4(2) .
C16 Fe6 Fe5 99.8(2) .
S2 Fe6 Fe5 53.60(4) .
C18 Fe6 Fe4 96.4(3) .
C17 Fe6 Fe4 152.7(2) .
C16 Fe6 Fe4 101.4(3) .
S2 Fe6 Fe4 53.05(4) .
Fe5 Fe6 Fe4 61.97(3) .
P1 Cu1 C1 105.76(15) .
P1 Cu1 C8 121.31(15) .
C1 Cu1 C8 89.47(18) .
P1 Cu1 Fe1 139.56(4) .
C1 Cu1 Fe1 42.52(15) .
C8 Cu1 Fe1 88.20(13) .
P1 Cu1 Fe3 156.27(4) .
C1 Cu1 Fe3 91.55(14) .
C8 Cu1 Fe3 41.12(15) .
Fe1 Cu1 Fe3 63.76(3) .
N1 Cu2 N2 94.66(19) .
N1 Cu2 P2 125.10(14) .
N2 Cu2 P2 108.28(14) .
N1 Cu2 S1 101.06(15) 2_575
N2 Cu2 S1 100.38(14) 2_575
P2 Cu2 S1 121.62(5) 2_575
P3 Cu3 C14 107.13(14) .
P3 Cu3 C12 115.84(17) .
C14 Cu3 C12 102.2(3) .
P3 Cu3 Fe5 142.97(4) .
C14 Cu3 Fe5 43.37(15) .
C12 Cu3 Fe5 95.35(19) .
P3 Cu3 Fe4 151.74(4) .
C14 Cu3 Fe4 96.94(13) .
C12 Cu3 Fe4 42.50(16) .
Fe5 Cu3 Fe4 65.28(3) .
N4 Cu4 N3 92.20(18) .
N4 Cu4 P4 126.17(14) .
N3 Cu4 P4 112.48(15) .
N4 Cu4 S2 101.37(15) 2_574
N3 Cu4 S2 98.61(15) 2_574
P4 Cu4 S2 119.70(5) 2_574

loop_
_geom_bond_atom_site_label_1
_geom_bond_atom_site_label_2
_geom_bond_distance
_geom_bond_site_symmetry_2
C1 O1 1.152(7) .
C1 Fe1 1.774(6) .
C1 Cu1 2.369(5) .
C2 O2 1.141(7) .
C2 Fe1 1.789(7) .
C3 O3 1.153(8) .
C3 Fe1 1.763(6) .
C4 O4 1.158(8) .
C4 Fe2 1.776(7) .
C5 O5 1.132(8) .
C5 Fe2 1.787(7) .
C6 O6 1.137(8) .
C6 Fe2 1.778(7) .
C7 O7 1.141(7) .
C7 Fe3 1.777(6) .
C8 O8 1.159(7) .
C8 Fe3 1.763(7) .
C8 Cu1 2.508(5) .
C9 O9 1.149(7) .
C9 Fe3 1.770(6) .
C10 O10 1.137(7) .
C10 Fe4 1.773(6) .
C11 O11 1.155(8) .
C11 Fe4 1.760(8) .
C12 O12 1.155(8) .
C12 Fe4 1.779(7) .
C12 Cu3 2.426(6) .
C13 O13 1.148(7) .
C13 Fe5 1.778(6) .
C14 O14 1.157(7) .
C14 Fe5 1.790(6) .
C14 Cu3 2.356(5) .
C15 O15 1.143(7) .
C15 Fe5 1.762(6) .
C16 O16 1.146(8) .
C16 Fe6 1.774(7) .
C17 O17 1.149(9) .
C17 Fe6 1.767(8) .
C18 O18 1.146(7) .
C18 Fe6 1.765(6) .
C19 C24 1.371(8) .
C19 C20 1.379(8) .
C19 P1 1.824(4) .
C20 C21 1.391(8) .
C20 H20 0.9500 .
C21 C22 1.357(10) .
C21 H21 0.9500 .
C22 C23 1.363(9) .
C22 H22 0.9500 .
C23 C24 1.377(8) .
C23 H23 0.9500 .
C24 H24 0.9500 .
C25 C30 1.359(8) .
C25 C26 1.378(8) .
C25 P1 1.839(5) .
C26 C27 1.374(8) .
C26 H26 0.9500 .
C27 C28 1.386(9) .
C27 H27 0.9500 .
C28 C29 1.360(9) .
C28 H28 0.9500 .
C29 C30 1.390(8) .
C29 H29 0.9500 .
C30 H30 0.9500 .
C31 C32 1.519(6) .
C31 P1 1.827(5) .
C31 H31A 0.9900 .
C31 H31B 0.9900 .
C32 P2 1.843(5) .
C32 H32A 0.9900 .
C32 H32B 0.9900 .
C33 C34 1.388(8) .
C33 C38 1.391(7) .
C33 P2 1.822(4) .
C34 C35 1.387(7) .
C34 H34 0.9500 .
C35 C36 1.380(8) .
C35 H35 0.9500 .
C36 C37 1.358(9) .
C36 H36 0.9500 .
C37 C38 1.388(7) .
C37 H37 0.9500 .
C38 H38 0.9500 .
C39 C44 1.369(8) .
C39 C40 1.394(7) .
C39 P2 1.838(4) .
C40 C41 1.380(7) .
C40 H40 0.9500 .
C41 C42 1.363(9) .
C41 H41 0.9500 .
C42 C43 1.367(9) .
C42 H42 0.9500 .
C43 C44 1.393(7) .
C43 H43 0.9500 .
C44 H44 0.9500 .
C45 N1 1.127(6) .
C45 C46 1.448(8) .
C46 H46A 0.9800 .
C46 H46B 0.9800 .
C46 H46C 0.9800 .
C47 N2 1.110(6) .
C47 C48 1.464(7) .
C48 H48A 0.9800 .
C48 H48B 0.9800 .
C48 H48C 0.9800 .
C49 C50 1.377(8) .
C49 C54 1.387(8) .
C49 P3 1.826(5) .
C50 C51 1.384(8) .
C50 H50 0.9500 .
C51 C52 1.357(10) .
C51 H51 0.9500 .
C52 C53 1.398(10) .
C52 H52 0.9500 .
C53 C54 1.366(8) .
C53 H53 0.9500 .
C54 H54 0.9500 .
C55 C60 1.367(8) .
C55 C56 1.397(7) .
C55 P3 1.830(5) .
C56 C57 1.389(7) .
C56 H56 0.9500 .
C57 C58 1.353(9) .
C57 H57 0.9500 .
C58 C59 1.381(9) .
C58 H58 0.9500 .
C59 C60 1.398(8) .
C59 H59 0.9500 .
C60 H60 0.9500 .
C61 C62 1.536(6) .
C61 P3 1.831(5) .
C61 H61A 0.9900 .
C61 H61B 0.9900 .
C62 P4 1.829(5) .
C62 H62A 0.9900 .
C62 H62B 0.9900 .
C63 C68 1.373(7) .
C63 C64 1.391(8) .
C63 P4 1.824(4) .
C64 C65 1.377(7) .
C64 H64 0.9500 .
C65 C66 1.374(9) .
C65 H65 0.9500 .
C66 C67 1.374(9) .
C66 H66 0.9500 .
C67 C68 1.389(7) .
C67 H67 0.9500 .
C68 H68 0.9500 .
C69 C74 1.378(8) .
C69 C70 1.388(8) .
C69 P4 1.826(5) .
C70 C71 1.373(8) .
C70 H70 0.9500 .
C71 C72 1.377(10) .
C71 H71 0.9500 .
C72 C73 1.370(10) .
C72 H72 0.9500 .
C73 C74 1.370(8) .
C73 H73 0.9500 .
C74 H74 0.9500 .
C75 N3 1.128(6) .
C75 C76 1.453(8) .
C76 H76A 0.9800 .
C76 H76B 0.9800 .
C76 H76C 0.9800 .
C77 N4 1.109(7) .
C77 C78 1.455(9) .
C78 H78A 0.9800 .
C78 H78B 0.9800 .
C78 H78C 0.9800 .
N1 Cu2 2.021(4) .
N2 Cu2 2.064(4) .
N3 Cu4 2.067(4) .
N4 Cu4 2.021(4) .
P1 Cu1 2.2250(14) .
P2 Cu2 2.2245(13) .
P3 Cu3 2.2241(14) .
P4 Cu4 2.1978(13) .
S1 Fe2 2.1807(14) .
S1 Fe1 2.1842(14) .
S1 Fe3 2.1881(15) .
S1 Cu2 2.3148(14) 2_574
S2 Fe6 2.1538(15) .
S2 Fe4 2.1625(15) .
S2 Fe5 2.1739(13) .
S2 Cu4 2.3250(14) 2_575
Fe1 Cu1 2.5092(9) .
Fe1 Fe2 2.5924(10) .
Fe1 Fe3 2.6514(9) .
Fe2 Fe3 2.5906(10) .
Fe3 Cu1 2.5113(9) .
Fe4 Cu3 2.4796(9) .
Fe4 Fe6 2.6036(12) .
Fe4 Fe5 2.6739(9) .
Fe5 Cu3 2.4779(9) .
Fe5 Fe6 2.5901(9) .
Cu2 S1 2.3148(14) 2_575
Cu4 S2 2.3250(14) 2_574
